data_4350171
loop_
_publ_author_name
'Renard, Sylvie L.'
'Sylvestre, Isabelle'
'Barrett, Simon A.'
'Kilner, Colin A.'
'Halcrow, Malcolm A.'

_publ_section_title
;
 Homoleptic zinc(II) complexes with first and second coordination shells
 of 5-tert-butylpyrazole.
;
_journal_issue 21
_journal_name_full 'Inorganic chemistry'
_journal_page_first 8711
_journal_page_last 8718
_journal_paper_doi 10.1021/ic052144q
_journal_volume 45
_journal_year 2006
_chemical_formula_moiety 'C28 H48 N8 Zn, 2[C7 H12 N2], 2[F6 P]'
_chemical_formula_sum 'C42 H72 F12 N12 P2 Zn'
_chemical_formula_weight 1100.43
_chemical_name_systematic
; 
Tetrakis[5-tertbutylpyrazole]zinc(II) bis[5-tertbutylpyrazole]
dihexafluorophosphate (compound 4)
;
_space_group_IT_number 154
_space_group_name_Hall 'P 32 2"'
_space_group_name_H-M_alt 'P 32 2 1'
_symmetry_cell_setting hexagonal
_symmetry_space_group_name_H-M 'P 32 2 1'
_atom_sites_solution_hydrogens geom
_atom_sites_solution_primary direct
_atom_sites_solution_secondary difmap
_audit_creation_method SHELXL-97
_cell_angle_alpha 90.00
_cell_angle_beta 90.00
_cell_angle_gamma 120.00
_cell_formula_units_Z 3
_cell_length_a 10.2487(1)
_cell_length_b 10.2487(1)
_cell_length_c 45.1513(5)
_cell_measurement_reflns_used 25512
_cell_measurement_temperature 150(2)
_cell_measurement_theta_max 27.50
_cell_measurement_theta_min 2.47
_cell_volume 4107.13(7)
_computing_cell_refinement 'DENZO-SMN (Otwinowski & Minor, 1997)'
_computing_data_collection 'COLLECT (Nonius, 1999)'
_computing_data_reduction 'DENZO-SMN (Otwinowski & Minor, 1997)'
_computing_molecular_graphics 'ORTEX (McArdle, 1995)'
_computing_publication_material 'local program'
_computing_structure_refinement 'SHELXL-97 (Sheldrick, 1997)'
_computing_structure_solution 'SHELXS-97 (Sheldrick, 1990)'
_diffrn_ambient_temperature 150(2)
_diffrn_detector_area_resol_mean 9.091
_diffrn_measured_fraction_theta_full 0.995
_diffrn_measured_fraction_theta_max 0.995
_diffrn_measurement_device_type 'Nonius KappaCCD area detector diffractometer'
_diffrn_measurement_method '\w and \f scans'
_diffrn_radiation_monochromator graphite
_diffrn_radiation_source 'fine-focus sealed tube'
_diffrn_radiation_type MoK\a
_diffrn_radiation_wavelength 0.71073
_diffrn_reflns_av_R_equivalents 0.0742
_diffrn_reflns_av_sigmaI/netI 0.0559
_diffrn_reflns_limit_h_max 10
_diffrn_reflns_limit_h_min -13
_diffrn_reflns_limit_k_max 13
_diffrn_reflns_limit_k_min -13
_diffrn_reflns_limit_l_max 56
_diffrn_reflns_limit_l_min -58
_diffrn_reflns_number 25512
_diffrn_reflns_theta_full 27.50
_diffrn_reflns_theta_max 27.50
_diffrn_reflns_theta_min 2.47
_exptl_absorpt_coefficient_mu 0.589
_exptl_absorpt_correction_T_max 0.904
_exptl_absorpt_correction_T_min 0.721
_exptl_absorpt_correction_type multi-scan
_exptl_absorpt_process_details
;
 Using multiple and symmetry-related data measurements via the program SORTAV
 See R.H. Blessing, Acta Cryst (1995), A51, 33-38 
;
_exptl_crystal_colour Colourless
_exptl_crystal_density_diffrn 1.335
_exptl_crystal_density_method 'not measured'
_exptl_crystal_description 'Hexagonal prism'
_exptl_crystal_F_000 1728
_exptl_crystal_size_max 0.27
_exptl_crystal_size_mid 0.24
_exptl_crystal_size_min 0.20
_refine_diff_density_max 0.460
_refine_diff_density_min -0.606
_refine_diff_density_rms 0.114
_refine_ls_abs_structure_details 'Flack H D (1983), Acta Cryst. A39, 876-881'
_refine_ls_abs_structure_Flack -0.022(13)
_refine_ls_extinction_method none
_refine_ls_goodness_of_fit_ref 1.041
_refine_ls_hydrogen_treatment constr
_refine_ls_matrix_type full
_refine_ls_number_parameters 383
_refine_ls_number_reflns 6252
_refine_ls_number_restraints 58
_refine_ls_restrained_S_all 1.042
_refine_ls_R_factor_all 0.0698
_refine_ls_R_factor_gt 0.0499
_refine_ls_shift/su_max 0.002
_refine_ls_shift/su_mean 0.000
_refine_ls_structure_factor_coef Fsqd
_refine_ls_weighting_details 'calc w=1/[\s^2^(Fo^2^)+(0.1015P)^2^+0.1382P] where P=(Fo^2^+2Fc^2^)/3'
_refine_ls_weighting_scheme calc
_refine_ls_wR_factor_gt 0.1355
_refine_ls_wR_factor_ref 0.1494
_reflns_number_gt 5124
_reflns_number_total 6252
_reflns_threshold_expression >2sigma(I)
_cod_data_source_file ic052144qsi20051216_045557.cif
_cod_data_source_block c:\datasets\leeds\mh156\mh156
_cod_depositor_comments
;
The following automatic conversions were performed:

data item '_symmetry_cell_setting' value 'Hexagonal' was changed to
'hexagonal' in accordance with the
/home/saulius/struct/COD-crude-data/automatic-downloads/DataCite-retrospective/ACS/depositions/lib/dictionaries/cif_core.dic
dictionary named 'cif_core.dic' version 2.4.2 last updated on
2011-04-26.

Automatic conversion script
Id: cif_fix_values 6909 2019-04-08 15:41:33Z antanas 
;
_cod_original_sg_symbol_H-M 'P 32 21'
_cod_database_code 4350171

loop_
_symmetry_equiv_pos_as_xyz
'x, y, z'
'-y, x-y, z+2/3'
'-x+y, -x, z+1/3'
'x-y, -y, -z+1/3'
'-x, -x+y, -z+2/3'
'y, x, -z'

loop_
_atom_site_label
_atom_site_type_symbol
_atom_site_fract_x
_atom_site_fract_y
_atom_site_fract_z
_atom_site_U_iso_or_equiv
_atom_site_adp_type
_atom_site_occupancy
_atom_site_symmetry_multiplicity
_atom_site_calc_flag
_atom_site_refinement_flags
_atom_site_disorder_assembly
_atom_site_disorder_group
Zn1 Zn 0.16802(4) 0.16802(4) 0.0000 0.04105(16) Uani 1 2 d S . .
N2 N -0.0022(3) 0.1012(3) 0.02855(5) 0.0445(6) Uani 1 1 d . A .
N3 N -0.0036(3) 0.0904(4) 0.05862(5) 0.0524(7) Uani 1 1 d . A .
H3 H 0.0756 0.1081 0.0692 0.063 Uiso 1 1 calc R . .
C4 C -0.1379(3) 0.0503(3) 0.07017(6) 0.0356(6) Uani 1 1 d D . .
C5 C -0.2303(3) 0.0329(4) 0.04678(7) 0.0467(7) Uani 1 1 d . A .
H5 H -0.3340 0.0037 0.0476 0.056 Uiso 1 1 calc R . .
C6 C -0.1423(4) 0.0663(4) 0.02178(7) 0.0476(7) Uani 1 1 d . . .
H6 H -0.1771 0.0645 0.0022 0.057 Uiso 1 1 calc R A .
C7A C -0.1711(10) 0.0263(12) 0.10318(18) 0.045(7) Uani 0.64 1 d PD A 1
C8A C -0.2457(8) 0.1204(9) 0.11243(12) 0.0690(18) Uani 0.64 1 d PD A 1
H8A1 H -0.1768 0.2270 0.1081 0.103 Uiso 0.64 1 calc PR A 1
H8A2 H -0.2676 0.1079 0.1337 0.103 Uiso 0.64 1 calc PR A 1
H8A3 H -0.3396 0.0854 0.1014 0.103 Uiso 0.64 1 calc PR A 1
C9A C -0.2684(10) -0.1345(7) 0.10970(13) 0.098(3) Uani 0.64 1 d PD A 1
H9A1 H -0.3612 -0.1744 0.0980 0.147 Uiso 0.64 1 calc PR A 1
H9A2 H -0.2935 -0.1476 0.1308 0.147 Uiso 0.64 1 calc PR A 1
H9A3 H -0.2156 -0.1890 0.1046 0.147 Uiso 0.64 1 calc PR A 1
C10A C -0.0254(5) 0.0924(7) 0.12119(9) 0.0519(13) Uani 0.64 1 d PD A 1
H10A H 0.0395 0.1987 0.1159 0.078 Uiso 0.64 1 calc PR A 1
H10B H 0.0271 0.0367 0.1168 0.078 Uiso 0.64 1 calc PR A 1
H10C H -0.0493 0.0842 0.1424 0.078 Uiso 0.64 1 calc PR A 1
C7B C -0.1681(19) 0.0333(18) 0.1031(3) 0.042(11) Uiso 0.36 1 d PD A 2
C8B C -0.3321(10) -0.0163(12) 0.1097(2) 0.052(2) Uiso 0.36 1 d PD A 2
H8B1 H -0.3557 0.0589 0.1020 0.079 Uiso 0.36 1 calc PR A 2
H8B2 H -0.3486 -0.0258 0.1312 0.079 Uiso 0.36 1 calc PR A 2
H8B3 H -0.3976 -0.1137 0.1002 0.079 Uiso 0.36 1 calc PR A 2
C9B C -0.1320(17) -0.0832(15) 0.1153(3) 0.093(4) Uiso 0.36 1 d PD A 2
H9B1 H -0.1981 -0.1810 0.1060 0.139 Uiso 0.36 1 calc PR A 2
H9B2 H -0.1479 -0.0917 0.1368 0.139 Uiso 0.36 1 calc PR A 2
H9B3 H -0.0267 -0.0521 0.1110 0.139 Uiso 0.36 1 calc PR A 2
C10B C -0.0702(13) 0.1875(12) 0.1177(2) 0.074(3) Uiso 0.36 1 d PD A 2
H10D H -0.0964 0.2600 0.1096 0.111 Uiso 0.36 1 calc PR A 2
H10E H 0.0363 0.2224 0.1138 0.111 Uiso 0.36 1 calc PR A 2
H10F H -0.0879 0.1786 0.1392 0.111 Uiso 0.36 1 calc PR A 2
N11 N 0.3773(3) 0.2156(3) 0.00930(5) 0.0384(5) Uani 1 1 d . . .
N12 N 0.4701(2) 0.3190(2) 0.02926(5) 0.0351(5) Uani 1 1 d . . .
H12 H 0.4389 0.3523 0.0441 0.042 Uiso 1 1 calc R . .
C13 C 0.6157(3) 0.3649(3) 0.02371(7) 0.0410(7) Uani 1 1 d . . .
C14 C 0.6181(4) 0.2899(4) -0.00133(8) 0.0521(8) Uani 1 1 d . . .
H14 H 0.7043 0.2987 -0.0111 0.062 Uiso 1 1 calc R . .
C15 C 0.4680(4) 0.1984(4) -0.00946(8) 0.0514(8) Uani 1 1 d . . .
H15 H 0.4347 0.1328 -0.0261 0.062 Uiso 1 1 calc R . .
C16 C 0.7436(3) 0.4823(4) 0.04288(7) 0.0448(7) Uani 1 1 d . . .
C17 C 0.8886(4) 0.4839(5) 0.03442(12) 0.0771(13) Uani 1 1 d . . .
H17A H 0.9722 0.5593 0.0464 0.116 Uiso 1 1 calc R . .
H17B H 0.9099 0.5091 0.0134 0.116 Uiso 1 1 calc R . .
H17C H 0.8767 0.3842 0.0381 0.116 Uiso 1 1 calc R . .
C18 C 0.7602(5) 0.6381(4) 0.03689(9) 0.0628(10) Uani 1 1 d . . .
H18A H 0.6675 0.6367 0.0428 0.094 Uiso 1 1 calc R . .
H18B H 0.7785 0.6615 0.0157 0.094 Uiso 1 1 calc R . .
H18C H 0.8451 0.7149 0.0484 0.094 Uiso 1 1 calc R . .
C19 C 0.7103(5) 0.4491(6) 0.07536(8) 0.0767(12) Uani 1 1 d . . .
H19A H 0.6128 0.4403 0.0800 0.115 Uiso 1 1 calc R . .
H19B H 0.7895 0.5311 0.0870 0.115 Uiso 1 1 calc R . .
H19C H 0.7070 0.3543 0.0802 0.115 Uiso 1 1 calc R . .
N20 N 0.3213(3) 0.3547(3) 0.08048(5) 0.0431(6) Uani 1 1 d . B .
N21 N 0.3517(3) 0.2975(3) 0.10512(5) 0.0394(6) Uani 1 1 d . B .
H21 H 0.3482 0.2100 0.1054 0.047 Uiso 1 1 calc R . .
C22 C 0.3876(3) 0.3884(3) 0.12891(6) 0.0420(7) Uani 1 1 d D . .
C23 C 0.3759(4) 0.5101(4) 0.11921(7) 0.0515(8) Uani 1 1 d . B .
H23 H 0.3919 0.5946 0.1307 0.062 Uiso 1 1 calc R . .
C24 C 0.3366(4) 0.4852(4) 0.08968(7) 0.0465(7) Uani 1 1 d . . .
H24 H 0.3222 0.5524 0.0775 0.056 Uiso 1 1 calc R B .
C25A C 0.4190(15) 0.3351(16) 0.1585(2) 0.062(5) Uani 0.54 1 d PD B 1
C26A C 0.2691(8) 0.2094(11) 0.17081(16) 0.078(3) Uani 0.54 1 d PD B 1
H26A H 0.2868 0.1747 0.1898 0.117 Uiso 0.54 1 calc PR B 1
H26B H 0.2249 0.1251 0.1568 0.117 Uiso 0.54 1 calc PR B 1
H26C H 0.1997 0.2480 0.1737 0.117 Uiso 0.54 1 calc PR B 1
C27A C 0.4810(13) 0.4674(11) 0.18026(16) 0.073(3) Uani 0.54 1 d PD B 1
H27A H 0.5004 0.4352 0.1994 0.109 Uiso 0.54 1 calc PR B 1
H27B H 0.4072 0.5006 0.1829 0.109 Uiso 0.54 1 calc PR B 1
H27C H 0.5751 0.5508 0.1725 0.109 Uiso 0.54 1 calc PR B 1
C28A C 0.5301(15) 0.2804(14) 0.1545(2) 0.061(2) Uani 0.54 1 d PD B 1
H28A H 0.5479 0.2466 0.1736 0.092 Uiso 0.54 1 calc PR B 1
H28B H 0.6253 0.3628 0.1468 0.092 Uiso 0.54 1 calc PR B 1
H28C H 0.4891 0.1963 0.1404 0.092 Uiso 0.54 1 calc PR B 1
C26B C 0.2783(13) 0.2819(14) 0.1770(3) 0.089(5) Uiso 0.46 1 d PD B 2
H26D H 0.2993 0.2628 0.1972 0.134 Uiso 0.46 1 calc PR B 2
H26E H 0.2056 0.1864 0.1677 0.134 Uiso 0.46 1 calc PR B 2
H26F H 0.2364 0.3494 0.1776 0.134 Uiso 0.46 1 calc PR B 2
C27B C 0.5362(13) 0.5029(14) 0.1739(3) 0.076(4) Uiso 0.46 1 d PD B 2
H27D H 0.5602 0.4826 0.1937 0.114 Uiso 0.46 1 calc PR B 2
H27E H 0.4925 0.5686 0.1753 0.114 Uiso 0.46 1 calc PR B 2
H27F H 0.6285 0.5526 0.1620 0.114 Uiso 0.46 1 calc PR B 2
C28B C 0.4842(17) 0.2485(18) 0.1576(4) 0.079(6) Uiso 0.46 1 d PD B 2
H28D H 0.5100 0.2314 0.1776 0.118 Uiso 0.46 1 calc PR B 2
H28E H 0.5745 0.2922 0.1452 0.118 Uiso 0.46 1 calc PR B 2
H28F H 0.4076 0.1524 0.1491 0.118 Uiso 0.46 1 calc PR B 2
C25B C 0.4236(16) 0.3551(18) 0.1592(3) 0.051(5) Uiso 0.46 1 d PD B 2
P29A P 0.2711(7) -0.0969(6) 0.07370(13) 0.0399(14) Uani 0.54 1 d PD C 1
F30A F 0.2339(5) 0.0371(5) 0.06571(9) 0.0590(10) Uani 0.54 1 d PD C 1
F31A F 0.3255(5) -0.0227(5) 0.10530(7) 0.0641(11) Uani 0.54 1 d PD C 1
F32A F 0.3075(10) -0.2209(7) 0.08070(15) 0.128(3) Uani 0.54 1 d PD C 1
F33A F 0.2169(6) -0.1576(6) 0.04089(8) 0.0658(12) Uani 0.54 1 d PD C 1
F34A F 0.1015(4) -0.1925(6) 0.08531(9) 0.0762(14) Uani 0.54 1 d PD C 1
F35A F 0.4339(4) 0.0069(6) 0.05963(10) 0.0721(13) Uani 0.54 1 d PD C 1
P29B P 0.2785(8) -0.1019(8) 0.07520(17) 0.052(2) Uani 0.46 1 d PD D 2
F30B F 0.1899(8) -0.0359(8) 0.09244(15) 0.0991(19) Uiso 0.46 1 d PD D 2
F31B F 0.3477(7) -0.1119(8) 0.10657(12) 0.0804(16) Uiso 0.46 1 d PD D 2
F32B F 0.3770(8) -0.1642(9) 0.06160(17) 0.101(2) Uiso 0.46 1 d PD D 2
F33B F 0.2042(8) -0.1012(8) 0.04539(15) 0.087(2) Uiso 0.46 1 d PD D 2
F34B F 0.1483(8) -0.2635(7) 0.08245(14) 0.0873(17) Uiso 0.46 1 d PD D 2
F35B F 0.4195(6) 0.0631(6) 0.07127(12) 0.0658(14) Uiso 0.46 1 d PD D 2

loop_
_atom_site_aniso_label
_atom_site_aniso_U_11
_atom_site_aniso_U_22
_atom_site_aniso_U_33
_atom_site_aniso_U_23
_atom_site_aniso_U_13
_atom_site_aniso_U_12
Zn1 0.03653(19) 0.03653(19) 0.0330(2) -0.00697(11) 0.00697(11) 0.0055(2)
N2 0.0340(12) 0.0527(16) 0.0287(11) -0.0026(11) 0.0028(9) 0.0082(12)
N3 0.0289(11) 0.086(2) 0.0301(12) -0.0029(13) -0.0008(9) 0.0199(14)
C4 0.0305(13) 0.0384(14) 0.0336(13) 0.0011(10) 0.0020(10) 0.0140(12)
C5 0.0328(15) 0.061(2) 0.0448(16) 0.0027(14) -0.0001(13) 0.0224(15)
C6 0.0406(16) 0.0602(19) 0.0332(14) 0.0010(13) -0.0038(12) 0.0187(15)
C7A 0.033(6) 0.072(11) 0.027(5) -0.002(2) 0.0036(17) 0.024(4)
C8A 0.081(4) 0.107(6) 0.043(3) -0.013(3) 0.002(3) 0.065(4)
C9A 0.121(7) 0.060(4) 0.035(3) 0.012(3) 0.021(4) -0.013(4)
C10A 0.047(3) 0.076(4) 0.0232(19) 0.006(2) -0.0008(18) 0.023(3)
N11 0.0432(13) 0.0338(12) 0.0359(12) -0.0019(10) 0.0057(11) 0.0176(11)
N12 0.0371(11) 0.0341(12) 0.0348(10) -0.0022(9) 0.0046(8) 0.0184(10)
C13 0.0401(15) 0.0376(15) 0.0491(16) 0.0083(12) 0.0088(13) 0.0224(13)
C14 0.0491(19) 0.054(2) 0.0587(19) -0.0010(16) 0.0164(15) 0.0298(17)
C15 0.061(2) 0.0480(18) 0.0501(17) -0.0069(14) 0.0156(16) 0.0310(16)
C16 0.0358(15) 0.0430(17) 0.0568(18) 0.0080(14) 0.0041(13) 0.0206(13)
C17 0.042(2) 0.065(3) 0.128(4) -0.018(2) 0.005(2) 0.0289(19)
C18 0.064(2) 0.053(2) 0.074(3) -0.0089(17) -0.0094(19) 0.0316(19)
C19 0.056(2) 0.096(3) 0.059(2) 0.005(2) -0.0097(18) 0.024(2)
N20 0.0520(16) 0.0507(15) 0.0327(12) -0.0037(11) 0.0014(11) 0.0303(13)
N21 0.0438(14) 0.0437(14) 0.0334(12) -0.0047(10) -0.0030(10) 0.0239(11)
C22 0.0426(17) 0.0449(17) 0.0355(14) -0.0058(12) -0.0001(12) 0.0197(14)
C23 0.062(2) 0.0472(18) 0.0466(17) -0.0083(14) 0.0040(14) 0.0286(16)
C24 0.055(2) 0.0451(16) 0.0454(15) 0.0052(13) 0.0095(14) 0.0294(15)
C25A 0.077(8) 0.083(9) 0.028(4) -0.015(4) -0.020(3) 0.042(6)
C26A 0.067(5) 0.098(7) 0.040(4) 0.035(5) -0.005(3) 0.020(5)
C27A 0.088(7) 0.099(7) 0.033(3) -0.022(4) -0.017(4) 0.049(6)
C28A 0.082(8) 0.082(6) 0.040(4) -0.007(4) -0.025(5) 0.056(6)
P29A 0.057(3) 0.033(2) 0.038(2) -0.0072(14) -0.0050(15) 0.028(2)
F30A 0.073(3) 0.065(2) 0.067(2) 0.0004(19) 0.0055(19) 0.056(2)
F31A 0.083(3) 0.064(3) 0.0361(16) -0.0142(17) -0.0174(19) 0.030(2)
F32A 0.226(9) 0.100(4) 0.130(5) 0.020(4) -0.011(5) 0.135(6)
F33A 0.110(4) 0.073(3) 0.0326(18) -0.0196(18) -0.0052(18) 0.059(3)
F34A 0.044(2) 0.091(3) 0.053(2) 0.007(2) 0.0067(17) 0.004(2)
F35A 0.0383(19) 0.115(4) 0.070(3) 0.022(3) 0.0153(18) 0.043(2)
P29B 0.040(3) 0.055(4) 0.048(3) -0.004(2) 0.013(2) 0.013(2)

loop_
_atom_type_symbol
_atom_type_description
_atom_type_scat_dispersion_real
_atom_type_scat_dispersion_imag
_atom_type_scat_source
C C 0.0033 0.0016 'International Tables Vol C Tables 4.2.6.8 and 6.1.1.4'
H H 0.0000 0.0000 'International Tables Vol C Tables 4.2.6.8 and 6.1.1.4'
Zn Zn 0.2839 1.4301 'International Tables Vol C Tables 4.2.6.8 and 6.1.1.4'
N N 0.0061 0.0033 'International Tables Vol C Tables 4.2.6.8 and 6.1.1.4'
P P 0.1023 0.0942 'International Tables Vol C Tables 4.2.6.8 and 6.1.1.4'
F F 0.0171 0.0103 'International Tables Vol C Tables 4.2.6.8 and 6.1.1.4'

loop_
_geom_angle_atom_site_label_1
_geom_angle_atom_site_label_2
_geom_angle_atom_site_label_3
_geom_angle
_geom_angle_site_symmetry_1
_geom_angle_site_symmetry_3
N11 Zn1 N11 97.31(14) . 6
N11 Zn1 N2 101.95(11) . 6
N11 Zn1 N2 126.69(10) . .
N2 Zn1 N2 104.97(15) 6 .
C6 N2 N3 104.0(2) . .
C6 N2 Zn1 125.8(2) . .
N3 N2 Zn1 130.09(19) . .
C4 N3 N2 112.5(2) . .
N3 C4 C5 106.2(2) . .
N3 C4 C7B 122.8(7) . .
C5 C4 C7B 131.0(7) . .
N3 C4 C7A 123.2(4) . .
C5 C4 C7A 130.6(4) . .
C4 C5 C6 106.0(3) . .
N2 C6 C5 111.3(3) . .
C9A C7A C4 110.5(7) . .
C9A C7A C10A 110.8(8) . .
C4 C7A C10A 111.0(6) . .
C9A C7A C8A 111.9(7) . .
C4 C7A C8A 107.6(7) . .
C10A C7A C8A 104.8(7) . .
C4 C7B C9B 109.4(11) . .
C4 C7B C8B 111.0(11) . .
C9B C7B C8B 109.2(12) . .
C4 C7B C10B 108.3(11) . .
C9B C7B C10B 111.3(12) . .
C8B C7B C10B 107.7(11) . .
C15 N11 N12 105.3(3) . .
C15 N11 Zn1 124.8(2) . .
N12 N11 Zn1 125.48(18) . .
C13 N12 N11 111.8(2) . .
N12 C13 C14 106.5(3) . .
N12 C13 C16 122.3(3) . .
C14 C13 C16 131.1(3) . .
C13 C14 C15 105.7(3) . .
N11 C15 C14 110.6(3) . .
C19 C16 C17 110.8(4) . .
C19 C16 C13 111.5(3) . .
C17 C16 C13 108.3(3) . .
C19 C16 C18 107.4(4) . .
C17 C16 C18 110.0(3) . .
C13 C16 C18 108.8(3) . .
C24 N20 N21 103.8(2) . .
C22 N21 N20 113.3(3) . .
N21 C22 C23 104.7(3) . .
N21 C22 C25B 125.6(7) . .
C23 C22 C25B 129.5(7) . .
N21 C22 C25A 118.7(6) . .
C23 C22 C25A 136.4(6) . .
C24 C23 C22 106.7(3) . .
N20 C24 C23 111.4(3) . .
C28A C25A C27A 110.4(9) . .
C28A C25A C26A 110.8(10) . .
C27A C25A C26A 108.0(9) . .
C28A C25A C22 111.0(8) . .
C27A C25A C22 108.2(9) . .
C26A C25A C22 108.3(8) . .
C22 C25B C28B 111.2(11) . .
C22 C25B C27B 108.7(10) . .
C28B C25B C27B 111.1(11) . .
C22 C25B C26B 107.6(10) . .
C28B C25B C26B 109.0(11) . .
C27B C25B C26B 109.2(11) . .
F32A P29A F31A 92.3(5) . .
F32A P29A F35A 91.6(5) . .
F31A P29A F35A 92.2(4) . .
F32A P29A F33A 92.9(4) . .
F31A P29A F33A 174.7(5) . .
F35A P29A F33A 86.2(4) . .
F32A P29A F34A 93.8(5) . .
F31A P29A F34A 90.7(4) . .
F35A P29A F34A 173.8(5) . .
F33A P29A F34A 90.3(4) . .
F32A P29A F30A 179.1(6) . .
F31A P29A F30A 88.2(3) . .
F35A P29A F30A 87.6(4) . .
F33A P29A F30A 86.6(4) . .
F34A P29A F30A 87.0(4) . .
F33B P29B F34B 91.5(5) . .
F33B P29B F32B 94.6(6) . .
F34B P29B F32B 91.9(6) . .
F33B P29B F30B 92.1(6) . .
F34B P29B F30B 88.9(5) . .
F32B P29B F30B 173.3(7) . .
F33B P29B F35B 94.9(5) . .
F34B P29B F35B 173.6(7) . .
F32B P29B F35B 87.8(5) . .
F30B P29B F35B 90.6(5) . .
F33B P29B F31B 176.8(6) . .
F34B P29B F31B 85.3(5) . .
F32B P29B F31B 85.7(5) . .
F30B P29B F31B 87.7(5) . .
F35B P29B F31B 88.3(5) . .

loop_
_geom_bond_atom_site_label_1
_geom_bond_atom_site_label_2
_geom_bond_distance
Zn1 N11 1.992(3)
Zn1 N2 1.995(2)
N2 C6 1.330(4)
N2 N3 1.362(3)
N3 C4 1.331(4)
C4 C5 1.369(4)
C4 C7B 1.511(16)
C4 C7A 1.521(9)
C5 C6 1.377(4)
C7A C9A 1.467(11)
C7A C10A 1.530(10)
C7A C8A 1.557(11)
C7B C9B 1.518(16)
C7B C8B 1.523(16)
C7B C10B 1.535(16)
N11 C15 1.332(4)
N11 N12 1.353(3)
N12 C13 1.345(4)
C13 C14 1.374(4)
C13 C16 1.529(5)
C14 C15 1.393(5)
C16 C19 1.505(5)
C16 C17 1.526(5)
C16 C18 1.543(5)
N20 C24 1.332(4)
N20 N21 1.364(3)
N21 C22 1.347(4)
C22 C23 1.382(5)
C22 C25B 1.499(14)
C22 C25A 1.536(11)
C23 C24 1.379(4)
C25A C28A 1.511(13)
C25A C27A 1.532(12)
C25A C26A 1.533(13)
C26B C25B 1.521(14)
C27B C25B 1.522(15)
C28B C25B 1.504(15)
P29A F32A 1.526(6)
P29A F31A 1.582(6)
P29A F35A 1.595(7)
P29A F33A 1.595(7)
P29A F34A 1.598(7)
P29A F30A 1.639(6)
P29B F33B 1.548(9)
P29B F34B 1.556(9)
P29B F32B 1.564(9)
P29B F30B 1.583(9)
P29B F35B 1.592(8)
P29B F31B 1.610(9)

loop_
_geom_hbond_atom_site_label_D
_geom_hbond_atom_site_label_H
_geom_hbond_atom_site_label_A
_geom_hbond_distance_DH
_geom_hbond_distance_HA
_geom_hbond_distance_DA
_geom_hbond_angle_DHA
N3 H3 F30A 0.88 2.09 2.766(5) 133.1
N12 H12 N20 0.88 2.05 2.892(3) 161.0
N21 H21 F30A 0.88 2.38 2.920(5) 120.1
N21 H21 F31A 0.88 2.28 3.156(5) 176.7
N21 H21 F30B 0.88 2.29 3.015(7) 139.8
N21 H21 F35B 0.88 2.51 3.203(7) 136.6
